data_4349371
loop_
_publ_author_name
'Chuang, Wan-Jung'
'Hsu, Sung-Po'
'Chand, Kuldeep'
'Yu, Fu-Lun'
'Tsai, Cheng-Long'
'Tseng, Yu-Hsuan'
'Lu, Yuh-Hsiu'
'Kuo, Jen-Yu'
'Carey, James R.'
'Chen, Hsuan-Ying'
'Chen, Hsing-Yin'
'Chiang, Michael Y.'
'Hsu, Sodio C. N.'

_publ_section_title
;
 Reactivity Study of Unsymmetrical \b-Diketiminato Copper(I) Complexes:
 Effect of the Chelating Ring.
;
_journal_issue 5
_journal_name_full 'Inorganic chemistry'
_journal_page_first 2722
_journal_page_last 2735
_journal_paper_doi 10.1021/acs.inorgchem.6b02876
_journal_volume 56
_journal_year 2017
_chemical_formula_moiety 'C30 H35 Cu N4'
_chemical_formula_sum 'C30 H35 Cu N4'
_chemical_formula_weight 515.16
_chemical_name_common CuL4(CNAr)
_space_group_IT_number 2
_space_group_name_Hall '-P 1'
_space_group_name_H-M_alt 'P -1'
_symmetry_cell_setting triclinic
_symmetry_space_group_name_H-M 'P -1'
_atom_sites_solution_hydrogens geom
_atom_sites_solution_primary direct
_atom_sites_solution_secondary difmap
_audit_creation_method SHELXL-97
_cell_angle_alpha 85.1310(10)
_cell_angle_beta 64.7830(10)
_cell_angle_gamma 79.5920(10)
_cell_formula_units_Z 2
_cell_length_a 10.8207(2)
_cell_length_b 11.6884(2)
_cell_length_c 12.1879(2)
_cell_measurement_reflns_used 4895
_cell_measurement_temperature 200(2)
_cell_measurement_theta_max 25.38
_cell_measurement_theta_min 2.11
_cell_volume 1371.58(4)
_computing_cell_refinement 'HKL Scalepack (Otwinowski & Minor 1997)'
_computing_data_collection 'Collect (Nonius BV, 1997-2000)'
_computing_data_reduction 'HKL Denzo and Scalepack'
_computing_molecular_graphics 'Ortep-3 for Windows (Farrugia, 1997)'
_computing_publication_material 'WinGX publication routines (Farrugia, 1999)'
_computing_structure_refinement 'SHELXL-97 (Sheldrick, 1997)'
_computing_structure_solution 'SHELXS-86 (Sheldrick, 1986)'
_diffrn_ambient_temperature 200(2)
_diffrn_detector_area_resol_mean 9
_diffrn_measured_fraction_theta_full 0.973
_diffrn_measured_fraction_theta_max 0.973
_diffrn_measurement_device_type KappaCCD
_diffrn_measurement_method 'CCD rotation images, thick slices'
_diffrn_radiation_monochromator graphite
_diffrn_radiation_source 'fine-focus sealed tube'
_diffrn_radiation_type MoK\a
_diffrn_radiation_wavelength 0.71073
_diffrn_reflns_av_R_equivalents 0.0461
_diffrn_reflns_av_sigmaI/netI 0.0370
_diffrn_reflns_limit_h_max 12
_diffrn_reflns_limit_h_min -12
_diffrn_reflns_limit_k_max 13
_diffrn_reflns_limit_k_min -13
_diffrn_reflns_limit_l_max 14
_diffrn_reflns_limit_l_min -14
_diffrn_reflns_number 13191
_diffrn_reflns_theta_full 25.38
_diffrn_reflns_theta_max 25.38
_diffrn_reflns_theta_min 2.11
_exptl_absorpt_coefficient_mu 0.820
_exptl_absorpt_correction_T_max 0.8571
_exptl_absorpt_correction_T_min 0.6579
_exptl_absorpt_correction_type multi-scan
_exptl_absorpt_process_details
;
 ?
;
_exptl_crystal_colour yellow
_exptl_crystal_density_diffrn 1.247
_exptl_crystal_density_method 'not measured'
_exptl_crystal_description prism
_exptl_crystal_F_000 544
_exptl_crystal_size_max 0.49
_exptl_crystal_size_mid 0.35
_exptl_crystal_size_min 0.23
_refine_diff_density_max 0.633
_refine_diff_density_min -0.759
_refine_diff_density_rms 0.139
_refine_ls_extinction_method none
_refine_ls_goodness_of_fit_ref 1.070
_refine_ls_hydrogen_treatment constr
_refine_ls_matrix_type full
_refine_ls_number_parameters 316
_refine_ls_number_reflns 4895
_refine_ls_number_restraints 0
_refine_ls_restrained_S_all 1.070
_refine_ls_R_factor_all 0.0532
_refine_ls_R_factor_gt 0.0452
_refine_ls_shift/su_max 0.000
_refine_ls_shift/su_mean 0.000
_refine_ls_structure_factor_coef Fsqd
_refine_ls_weighting_details 'calc w=1/[\s^2^(Fo^2^)+(0.0891P)^2^+1.1680P] where P=(Fo^2^+2Fc^2^)/3'
_refine_ls_weighting_scheme calc
_refine_ls_wR_factor_gt 0.1312
_refine_ls_wR_factor_ref 0.1466
_reflns_number_gt 4386
_reflns_number_total 4895
_reflns_threshold_expression >2sigma(I)
_cod_data_source_file ic6b02876_si_003.cif
_cod_data_source_block CuL4(CNAr)
_cod_database_code 4349371

loop_
_symmetry_equiv_pos_as_xyz
'x, y, z'
'-x, -y, -z'

loop_
_atom_site_label
_atom_site_type_symbol
_atom_site_fract_x
_atom_site_fract_y
_atom_site_fract_z
_atom_site_U_iso_or_equiv
_atom_site_adp_type
_atom_site_occupancy
_atom_site_symmetry_multiplicity
_atom_site_calc_flag
_atom_site_refinement_flags
Cu1 Cu 0.20131(4) 0.65402(3) 0.26461(3) 0.03141(15) Uani 1 1 d .
N1 N 0.2941(2) 0.7869(2) 0.1984(2) 0.0286(5) Uani 1 1 d .
N2 N 0.2588(2) 0.6165(2) 0.3964(2) 0.0292(5) Uani 1 1 d .
N3 N 0.3335(3) 0.2046(2) 0.4409(2) 0.0373(6) Uani 1 1 d .
N4 N 0.0076(3) 0.5509(2) 0.2025(2) 0.0374(6) Uani 1 1 d .
C1 C 0.3015(3) 0.8324(2) 0.0836(3) 0.0280(6) Uani 1 1 d .
C2 C 0.4101(3) 0.7855(2) -0.0233(3) 0.0299(6) Uani 1 1 d .
C3 C 0.5243(4) 0.6933(3) -0.0168(3) 0.0443(8) Uani 1 1 d .
H3A H 0.5075 0.6777 0.0683 0.066 Uiso 1 1 calc R
H3B H 0.6134 0.7208 -0.0601 0.066 Uiso 1 1 calc R
H3C H 0.5261 0.6218 -0.0543 0.066 Uiso 1 1 calc R
C4 C 0.4099(3) 0.8240(3) -0.1339(3) 0.0306(6) Uani 1 1 d .
H4 H 0.4836 0.7920 -0.2062 0.037 Uiso 1 1 calc R
C5 C 0.3059(3) 0.9075(3) -0.1424(3) 0.0310(6) Uani 1 1 d .
C6 C 0.3083(4) 0.9453(3) -0.2648(3) 0.0421(8) Uani 1 1 d .
H6A H 0.3897 0.9019 -0.3286 0.063 Uiso 1 1 calc R
H6B H 0.3124 1.0287 -0.2764 0.063 Uiso 1 1 calc R
H6C H 0.2242 0.9297 -0.2687 0.063 Uiso 1 1 calc R
C7 C 0.2004(3) 0.9551(3) -0.0356(3) 0.0347(7) Uani 1 1 d .
H7 H 0.1296 1.0141 -0.0398 0.042 Uiso 1 1 calc R
C8 C 0.1960(3) 0.9183(3) 0.0773(3) 0.0332(6) Uani 1 1 d .
C9 C 0.0788(4) 0.9688(3) 0.1918(3) 0.0497(9) Uani 1 1 d .
H9A H 0.0156 1.0282 0.1710 0.075 Uiso 1 1 calc R
H9B H 0.1158 1.0040 0.2391 0.075 Uiso 1 1 calc R
H9C H 0.0285 0.9069 0.2398 0.075 Uiso 1 1 calc R
C10 C 0.4226(4) 0.9392(3) 0.1989(3) 0.0400(7) Uani 1 1 d .
H10A H 0.4114 0.9614 0.1239 0.060 Uiso 1 1 calc R
H10B H 0.5214 0.9208 0.1806 0.060 Uiso 1 1 calc R
H10C H 0.3792 1.0038 0.2562 0.060 Uiso 1 1 calc R
C11 C 0.3544(3) 0.8334(2) 0.2545(3) 0.0288(6) Uani 1 1 d .
C12 C 0.3615(3) 0.7896(3) 0.3628(3) 0.0296(6) Uani 1 1 d .
H12 H 0.3981 0.8363 0.3981 0.036 Uiso 1 1 calc R
C13 C 0.3219(3) 0.6860(2) 0.4273(3) 0.0285(6) Uani 1 1 d .
C14 C 0.3593(4) 0.6585(3) 0.5339(3) 0.0448(8) Uani 1 1 d .
H14A H 0.4027 0.7212 0.5437 0.067 Uiso 1 1 calc R
H14B H 0.4240 0.5851 0.5194 0.067 Uiso 1 1 calc R
H14C H 0.2753 0.6513 0.6077 0.067 Uiso 1 1 calc R
C15 C 0.2291(3) 0.5059(3) 0.4610(3) 0.0352(7) Uani 1 1 d .
H15A H 0.1281 0.5055 0.4978 0.042 Uiso 1 1 calc R
H15B H 0.2606 0.4974 0.5270 0.042 Uiso 1 1 calc R
C16 C 0.3028(3) 0.4044(3) 0.3737(3) 0.0388(7) Uani 1 1 d .
H16A H 0.2945 0.4256 0.2965 0.047 Uiso 1 1 calc R
H16B H 0.4024 0.3918 0.3561 0.047 Uiso 1 1 calc R
C17 C 0.2479(3) 0.2925(3) 0.4202(3) 0.0338(7) Uani 1 1 d .
C18 C 0.1157(4) 0.2809(3) 0.4392(4) 0.0488(9) Uani 1 1 d .
H18 H 0.0574 0.3444 0.4227 0.059 Uiso 1 1 calc R
C19 C 0.0679(4) 0.1762(4) 0.4824(4) 0.0641(12) Uani 1 1 d .
H19 H -0.0241 0.1678 0.4989 0.077 Uiso 1 1 calc R
C20 C 0.1567(5) 0.0856(3) 0.5005(4) 0.0589(11) Uani 1 1 d .
H20 H 0.1290 0.0118 0.5272 0.071 Uiso 1 1 calc R
C21 C 0.2868(4) 0.1036(3) 0.4795(3) 0.0465(9) Uani 1 1 d .
H21 H 0.3475 0.0403 0.4931 0.056 Uiso 1 1 calc R
C22 C 0.0872(3) 0.5889(3) 0.2230(3) 0.0380(7) Uani 1 1 d .
C23 C -0.0966(3) 0.5137(3) 0.1822(3) 0.0316(6) Uani 1 1 d .
C24 C -0.0706(3) 0.4023(3) 0.1347(3) 0.0343(7) Uani 1 1 d .
C25 C 0.0642(4) 0.3239(3) 0.1084(4) 0.0524(9) Uani 1 1 d .
H25A H 0.1238 0.3635 0.1291 0.079 Uiso 1 1 calc R
H25B H 0.1097 0.3044 0.0221 0.079 Uiso 1 1 calc R
H25C H 0.0472 0.2524 0.1570 0.079 Uiso 1 1 calc R
C26 C -0.1767(4) 0.3694(3) 0.1147(3) 0.0416(8) Uani 1 1 d .
H26 H -0.1630 0.2955 0.0807 0.050 Uiso 1 1 calc R
C27 C -0.3014(4) 0.4425(3) 0.1437(3) 0.0447(8) Uani 1 1 d .
H27 H -0.3729 0.4175 0.1307 0.054 Uiso 1 1 calc R
C28 C -0.3243(4) 0.5516(3) 0.1915(3) 0.0427(8) Uani 1 1 d .
H28 H -0.4113 0.6002 0.2120 0.051 Uiso 1 1 calc R
C29 C -0.2203(3) 0.5901(3) 0.2095(3) 0.0362(7) Uani 1 1 d .
C30 C -0.2409(4) 0.7105(3) 0.2559(4) 0.0529(9) Uani 1 1 d .
H30A H -0.1572 0.7222 0.2630 0.079 Uiso 1 1 calc R
H30B H -0.3196 0.7195 0.3356 0.079 Uiso 1 1 calc R
H30C H -0.2594 0.7681 0.1992 0.079 Uiso 1 1 calc R

loop_
_atom_site_aniso_label
_atom_site_aniso_U_11
_atom_site_aniso_U_22
_atom_site_aniso_U_33
_atom_site_aniso_U_23
_atom_site_aniso_U_13
_atom_site_aniso_U_12
Cu1 0.0355(2) 0.0310(2) 0.0362(2) 0.00544(15) -0.01960(17) -0.01685(16)
N1 0.0311(12) 0.0291(12) 0.0290(12) 0.0021(10) -0.0137(10) -0.0110(10)
N2 0.0342(13) 0.0250(12) 0.0305(13) 0.0032(9) -0.0145(10) -0.0092(10)
N3 0.0441(15) 0.0314(14) 0.0317(13) -0.0012(10) -0.0122(12) -0.0039(11)
N4 0.0420(15) 0.0418(15) 0.0366(14) 0.0040(11) -0.0197(12) -0.0205(12)
C1 0.0305(14) 0.0255(14) 0.0309(15) 0.0022(11) -0.0133(12) -0.0114(11)
C2 0.0292(14) 0.0282(14) 0.0358(15) -0.0007(12) -0.0150(12) -0.0091(11)
C3 0.0410(18) 0.0480(19) 0.0416(18) -0.0088(15) -0.0188(15) 0.0065(15)
C4 0.0304(14) 0.0323(15) 0.0279(14) -0.0025(11) -0.0090(12) -0.0097(12)
C5 0.0327(15) 0.0303(15) 0.0324(15) 0.0048(12) -0.0140(12) -0.0123(12)
C6 0.0430(18) 0.052(2) 0.0336(17) 0.0054(14) -0.0182(15) -0.0096(15)
C7 0.0319(15) 0.0324(16) 0.0396(17) 0.0037(13) -0.0154(13) -0.0054(12)
C8 0.0297(15) 0.0326(15) 0.0346(16) 0.0013(12) -0.0105(13) -0.0066(12)
C9 0.0402(18) 0.057(2) 0.0367(18) -0.0021(16) -0.0066(15) 0.0050(16)
C10 0.0498(19) 0.0374(17) 0.0388(17) 0.0041(13) -0.0184(15) -0.0242(15)
C11 0.0292(14) 0.0249(14) 0.0316(15) -0.0025(11) -0.0098(12) -0.0089(11)
C12 0.0311(14) 0.0286(14) 0.0336(15) -0.0049(12) -0.0152(12) -0.0095(11)
C13 0.0288(14) 0.0277(14) 0.0284(14) -0.0031(11) -0.0118(12) -0.0023(11)
C14 0.063(2) 0.0429(19) 0.0428(19) 0.0027(15) -0.0340(17) -0.0132(16)
C15 0.0464(17) 0.0256(15) 0.0338(16) 0.0038(12) -0.0151(14) -0.0122(13)
C16 0.0382(17) 0.0291(16) 0.0386(17) 0.0014(13) -0.0060(14) -0.0062(13)
C17 0.0381(16) 0.0261(15) 0.0293(15) -0.0028(11) -0.0067(12) -0.0044(12)
C18 0.0434(19) 0.0333(17) 0.067(2) -0.0081(16) -0.0215(18) -0.0013(14)
C19 0.043(2) 0.054(2) 0.083(3) -0.021(2) -0.006(2) -0.0189(18)
C20 0.070(3) 0.0312(18) 0.048(2) -0.0075(15) 0.0057(19) -0.0169(18)
C21 0.065(2) 0.0294(16) 0.0316(17) 0.0018(13) -0.0108(16) -0.0007(15)
C22 0.0440(17) 0.0398(17) 0.0382(17) 0.0095(13) -0.0216(14) -0.0192(14)
C23 0.0378(16) 0.0366(16) 0.0290(14) 0.0049(12) -0.0178(12) -0.0192(13)
C24 0.0392(16) 0.0362(16) 0.0288(15) 0.0017(12) -0.0119(13) -0.0160(13)
C25 0.049(2) 0.049(2) 0.055(2) -0.0037(17) -0.0169(18) -0.0106(17)
C26 0.054(2) 0.0404(18) 0.0367(17) -0.0013(14) -0.0176(15) -0.0253(16)
C27 0.0435(18) 0.057(2) 0.0467(19) 0.0051(16) -0.0252(16) -0.0265(16)
C28 0.0409(18) 0.052(2) 0.0406(18) 0.0046(15) -0.0220(15) -0.0095(15)
C29 0.0444(17) 0.0386(17) 0.0301(15) 0.0014(12) -0.0178(14) -0.0128(14)
C30 0.065(2) 0.0408(19) 0.057(2) -0.0079(16) -0.028(2) -0.0078(17)

loop_
_atom_type_symbol
_atom_type_description
_atom_type_scat_dispersion_real
_atom_type_scat_dispersion_imag
_atom_type_scat_source
C C 0.0033 0.0016 'International Tables Vol C Tables 4.2.6.8 and 6.1.1.4'
H H 0.0000 0.0000 'International Tables Vol C Tables 4.2.6.8 and 6.1.1.4'
Cu Cu 0.3201 1.2651 'International Tables Vol C Tables 4.2.6.8 and 6.1.1.4'
N N 0.0061 0.0033 'International Tables Vol C Tables 4.2.6.8 and 6.1.1.4'

loop_
_geom_angle_atom_site_label_1
_geom_angle_atom_site_label_2
_geom_angle_atom_site_label_3
_geom_angle
C22 Cu1 N1 131.06(12)
C22 Cu1 N2 130.56(12)
N1 Cu1 N2 98.28(10)
C11 N1 C1 119.9(2)
C11 N1 Cu1 121.8(2)
C1 N1 Cu1 118.25(18)
C13 N2 C15 120.7(2)
C13 N2 Cu1 122.36(19)
C15 N2 Cu1 116.94(19)
C21 N3 C17 117.4(3)
C22 N4 C23 175.1(3)
C8 C1 C2 119.8(3)
C8 C1 N1 120.3(3)
C2 C1 N1 119.8(3)
C4 C2 C1 119.1(3)
C4 C2 C3 121.0(3)
C1 C2 C3 119.9(3)
C2 C3 H3A 109.5
C2 C3 H3B 109.5
H3A C3 H3B 109.5
C2 C3 H3C 109.5
H3A C3 H3C 109.5
H3B C3 H3C 109.5
C2 C4 C5 122.2(3)
C2 C4 H4 118.9
C5 C4 H4 118.9
C7 C5 C4 118.1(3)
C7 C5 C6 121.5(3)
C4 C5 C6 120.4(3)
C5 C6 H6A 109.5
C5 C6 H6B 109.5
H6A C6 H6B 109.5
C5 C6 H6C 109.5
H6A C6 H6C 109.5
H6B C6 H6C 109.5
C5 C7 C8 121.6(3)
C5 C7 H7 119.2
C8 C7 H7 119.2
C7 C8 C1 119.2(3)
C7 C8 C9 120.6(3)
C1 C8 C9 120.2(3)
C8 C9 H9A 109.5
C8 C9 H9B 109.5
H9A C9 H9B 109.5
C8 C9 H9C 109.5
H9A C9 H9C 109.5
H9B C9 H9C 109.5
C11 C10 H10A 109.5
C11 C10 H10B 109.5
H10A C10 H10B 109.5
C11 C10 H10C 109.5
H10A C10 H10C 109.5
H10B C10 H10C 109.5
N1 C11 C12 124.1(3)
N1 C11 C10 119.1(3)
C12 C11 C10 116.9(3)
C11 C12 C13 129.4(3)
C11 C12 H12 115.3
C13 C12 H12 115.3
N2 C13 C12 123.0(3)
N2 C13 C14 121.7(3)
C12 C13 C14 115.3(3)
C13 C14 H14A 109.5
C13 C14 H14B 109.5
H14A C14 H14B 109.5
C13 C14 H14C 109.5
H14A C14 H14C 109.5
H14B C14 H14C 109.5
N2 C15 C16 110.2(2)
N2 C15 H15A 109.6
C16 C15 H15A 109.6
N2 C15 H15B 109.6
C16 C15 H15B 109.6
H15A C15 H15B 108.1
C17 C16 C15 114.2(3)
C17 C16 H16A 108.7
C15 C16 H16A 108.7
C17 C16 H16B 108.7
C15 C16 H16B 108.7
H16A C16 H16B 107.6
N3 C17 C18 121.7(3)
N3 C17 C16 117.0(3)
C18 C17 C16 121.3(3)
C17 C18 C19 119.9(4)
C17 C18 H18 120.1
C19 C18 H18 120.1
C20 C19 C18 118.3(4)
C20 C19 H19 120.9
C18 C19 H19 120.9
C19 C20 C21 118.5(3)
C19 C20 H20 120.7
C21 C20 H20 120.7
N3 C21 C20 124.1(3)
N3 C21 H21 117.9
C20 C21 H21 117.9
N4 C22 Cu1 175.8(3)
C29 C23 N4 117.9(3)
C29 C23 C24 123.7(3)
N4 C23 C24 118.4(3)
C26 C24 C23 116.5(3)
C26 C24 C25 122.6(3)
C23 C24 C25 121.0(3)
C24 C25 H25A 109.5
C24 C25 H25B 109.5
H25A C25 H25B 109.5
C24 C25 H25C 109.5
H25A C25 H25C 109.5
H25B C25 H25C 109.5
C27 C26 C24 121.0(3)
C27 C26 H26 119.5
C24 C26 H26 119.5
C26 C27 C28 121.2(3)
C26 C27 H27 119.4
C28 C27 H27 119.4
C27 C28 C29 120.2(3)
C27 C28 H28 119.9
C29 C28 H28 119.9
C28 C29 C23 117.5(3)
C28 C29 C30 120.9(3)
C23 C29 C30 121.6(3)
C29 C30 H30A 109.5
C29 C30 H30B 109.5
H30A C30 H30B 109.5
C29 C30 H30C 109.5
H30A C30 H30C 109.5
H30B C30 H30C 109.5

loop_
_geom_bond_atom_site_label_1
_geom_bond_atom_site_label_2
_geom_bond_distance
Cu1 C22 1.817(3)
Cu1 N1 1.932(2)
Cu1 N2 1.947(2)
N1 C11 1.326(4)
N1 C1 1.428(4)
N2 C13 1.319(4)
N2 C15 1.469(4)
N3 C21 1.338(4)
N3 C17 1.337(4)
N4 C22 1.157(4)
N4 C23 1.399(4)
C1 C8 1.402(4)
C1 C2 1.401(4)
C2 C4 1.384(4)
C2 C3 1.511(4)
C3 H3A 0.9800
C3 H3B 0.9800
C3 H3C 0.9800
C4 C5 1.385(4)
C4 H4 0.9500
C5 C7 1.391(4)
C5 C6 1.509(4)
C6 H6A 0.9800
C6 H6B 0.9800
C6 H6C 0.9800
C7 C8 1.390(4)
C7 H7 0.9500
C8 C9 1.505(4)
C9 H9A 0.9800
C9 H9B 0.9800
C9 H9C 0.9800
C10 C11 1.515(4)
C10 H10A 0.9800
C10 H10B 0.9800
C10 H10C 0.9800
C11 C12 1.404(4)
C12 C13 1.417(4)
C12 H12 0.9500
C13 C14 1.512(4)
C14 H14A 0.9800
C14 H14B 0.9800
C14 H14C 0.9800
C15 C16 1.524(4)
C15 H15A 0.9900
C15 H15B 0.9900
C16 C17 1.501(4)
C16 H16A 0.9900
C16 H16B 0.9900
C17 C18 1.379(5)
C18 C19 1.389(6)
C18 H18 0.9500
C19 C20 1.367(6)
C19 H19 0.9500
C20 C21 1.371(6)
C20 H20 0.9500
C21 H21 0.9500
C23 C29 1.392(5)
C23 C24 1.403(4)
C24 C26 1.391(5)
C24 C25 1.496(5)
C25 H25A 0.9800
C25 H25B 0.9800
C25 H25C 0.9800
C26 C27 1.381(5)
C26 H26 0.9500
C27 C28 1.384(5)
C27 H27 0.9500
C28 C29 1.389(5)
C28 H28 0.9500
C29 C30 1.504(5)
C30 H30A 0.9800
C30 H30B 0.9800
C30 H30C 0.9800
